data_7230883
loop_
_publ_author_name
'Herold, Sebastian'
'Bafaluy, Daniel'
'Mu\~niz, Kilian'

_publ_section_title
;
 Anodic benzylic C(sp3)--H amination: unified access to pyrrolidines and
 piperidines
;
_journal_issue 14
_journal_name_full 'Green Chemistry'
_journal_page_first 3191
_journal_paper_doi 10.1039/C8GC01411F
_journal_volume 20
_journal_year 2018
_chemical_formula_sum 'C14 H15 F6 N O3 S'
_chemical_formula_weight 391.33
_space_group_IT_number 15
_space_group_name_Hall '-C 2yc'
_space_group_name_H-M_alt 'C 1 2/c 1'
_symmetry_cell_setting monoclinic
_symmetry_space_group_name_Hall '-C 2yc'
_symmetry_space_group_name_H-M 'C 1 2/c 1'
_atom_sites_solution_hydrogens geom
_audit_creation_method SHELXL-2014/7
_audit_update_record
;
2018-05-03 deposited with the CCDC.
2018-06-08 downloaded from the CCDC.
;
_cell_angle_alpha 90
_cell_angle_beta 123.261(2)
_cell_angle_gamma 90
_cell_formula_units_Z 16
_cell_length_a 39.756(4)
_cell_length_b 6.2412(7)
_cell_length_c 31.125(3)
_cell_measurement_reflns_used 8571
_cell_measurement_temperature 100(2)
_cell_measurement_theta_max 29.13
_cell_measurement_theta_min 2.45
_cell_volume 6457.7(12)
_computing_cell_refinement 'Bruker APEX2 v2014.9-0'
_computing_data_collection 'Bruker APEX2 v2014.9-0'
_computing_data_reduction 'Bruker SAINT V7.60A'
_computing_molecular_graphics 'Bruker SHELXTL'
_computing_publication_material 'Bruker SHELXTL'
_computing_structure_refinement 'SHELXL-2014 (Sheldrick, 2014)'
_computing_structure_solution Sir2011
_diffrn_ambient_temperature 100(2)
_diffrn_detector_area_resol_mean 512
_diffrn_detector_type '4K CCD area detector APEX II'
_diffrn_measured_fraction_theta_full 0.997
_diffrn_measured_fraction_theta_max 0.994
_diffrn_measurement_device_type 'APEX DUO Kappa 4-axis goniometer'
_diffrn_measurement_method
;
 Fullsphere data collection, phi and omega scans
;
_diffrn_measurement_specimen_support 'magnetic support with MicroMount'
_diffrn_radiation_monochromator 'Quazar MX Multilayer Optics'
_diffrn_radiation_type MoK\a
_diffrn_radiation_wavelength 0.71073
_diffrn_reflns_av_R_equivalents 0.0627
_diffrn_reflns_av_unetI/netI 0.0582
_diffrn_reflns_Laue_measured_fraction_full 0.997
_diffrn_reflns_Laue_measured_fraction_max 0.994
_diffrn_reflns_limit_h_max 56
_diffrn_reflns_limit_h_min -37
_diffrn_reflns_limit_k_max 8
_diffrn_reflns_limit_k_min -8
_diffrn_reflns_limit_l_max 42
_diffrn_reflns_limit_l_min -44
_diffrn_reflns_number 45043
_diffrn_reflns_point_group_measured_fraction_full 0.997
_diffrn_reflns_point_group_measured_fraction_max 0.994
_diffrn_reflns_theta_full 25.242
_diffrn_reflns_theta_max 30.686
_diffrn_reflns_theta_min 1.565
_diffrn_source 'Microfocus source E025 IuS'
_diffrn_source_current 0.6
_diffrn_source_power 50
_diffrn_source_size '0.2 mm x 0.2 mm fine focus'
_diffrn_source_type 'Bruker APEX DUO'
_exptl_absorpt_coefficient_mu 0.280
_exptl_absorpt_correction_T_max 0.997
_exptl_absorpt_correction_T_min 0.767
_exptl_absorpt_correction_type multi-scan
_exptl_absorpt_process_details
; 
 SADABS Version 2008/1 Bruker-Nonius
 Blessing, Acta Cryst. (1995) A51 33-38
;
_exptl_crystal_colour colourless
_exptl_crystal_density_diffrn 1.610
_exptl_crystal_description Needle
_exptl_crystal_F_000 3200
_exptl_crystal_size_max 0.25
_exptl_crystal_size_mid 0.05
_exptl_crystal_size_min 0.01
_refine_diff_density_max 0.522
_refine_diff_density_min -0.629
_refine_diff_density_rms 0.088
_refine_ls_extinction_method none
_refine_ls_goodness_of_fit_ref 1.071
_refine_ls_hydrogen_treatment constr
_refine_ls_matrix_type full
_refine_ls_number_parameters 453
_refine_ls_number_reflns 9922
_refine_ls_number_restraints 0
_refine_ls_restrained_S_all 1.071
_refine_ls_R_factor_all 0.1017
_refine_ls_R_factor_gt 0.0641
_refine_ls_shift/su_max 0.001
_refine_ls_shift/su_mean 0.000
_refine_ls_structure_factor_coef Fsqd
_refine_ls_weighting_details 'w=1/[\s^2^(Fo^2^)+(0.0452P)^2^+30.4496P] where P=(Fo^2^+2Fc^2^)/3'
_refine_ls_weighting_scheme calc
_refine_ls_wR_factor_gt 0.1453
_refine_ls_wR_factor_ref 0.1599
_reflns_Friedel_coverage 0.000
_reflns_number_gt 6845
_reflns_number_total 9922
_reflns_threshold_expression 'I > 2\s(I)'
_cod_data_source_file c8gc01411f2.cif
_cod_data_source_block SHE931b
_cod_depositor_comments
;
The following automatic conversions were performed:

'_symmetry_cell_setting' value 'Monoclinic' changed to 'monoclinic'
according to
/home/data/users/saulius/crontab/automatic-downloads/rss-feeds/RSC/lib/dictionaries/cif_core.dic
dictionary named 'cif_core.dic' version 2.4.2 from 2011-04-26.

'_exptl_absorpt_correction_type' value 'Multi-scan' changed to
'multi-scan' according to
/home/data/users/saulius/crontab/automatic-downloads/rss-feeds/RSC/lib/dictionaries/cif_core.dic
dictionary named 'cif_core.dic' version 2.4.2 from 2011-04-26.

Automatic conversion script
Id: cif_fix_values 4973 2017-02-22 13:04:09Z antanas 

 Adding full bibliography for 7230882--7230883.cif.
;
_cod_original_cell_volume 6457.8(12)
_cod_original_sg_symbol_H-M C2/c
_cod_database_code 7230883
_shelx_shelxl_version_number 2014/7
_shelx_space_group_comment
;
The symmetry employed for this shelxl refinement is uniquely defined
by the following loop, which should always be used as a source of
symmetry information in preference to the above space-group names.
They are only intended as comments.
;
_shelx_estimated_absorpt_t_min 0.933
_shelx_estimated_absorpt_t_max 0.997

loop_
_space_group_symop_operation_xyz
'x, y, z'
'-x, y, -z+1/2'
'x+1/2, y+1/2, z'
'-x+1/2, y+1/2, -z+1/2'
'-x, -y, -z'
'x, -y, z-1/2'
'-x+1/2, -y+1/2, -z'
'x+1/2, -y+1/2, z-1/2'

loop_
_atom_site_label
_atom_site_type_symbol
_atom_site_fract_x
_atom_site_fract_y
_atom_site_fract_z
_atom_site_U_iso_or_equiv
_atom_site_adp_type
_atom_site_occupancy
_atom_site_site_symmetry_order
_atom_site_calc_flag
_atom_site_refinement_flags_posn
_atom_site_refinement_flags_adp
S1B S 0.39804(2) 0.76840(11) 0.49636(3) 0.01720(14) Uani 1 1 d . .
F1B F 0.45660(6) 0.6758(3) 0.70314(7) 0.0303(4) Uani 1 1 d . .
F2B F 0.49849(6) 0.8348(3) 0.69014(7) 0.0320(4) Uani 1 1 d . .
F3B F 0.49397(6) 0.3185(3) 0.69655(7) 0.0307(4) Uani 1 1 d . .
F4B F 0.52433(5) 0.4782(4) 0.66573(8) 0.0360(5) Uani 1 1 d . .
F5B F 0.47900(6) 0.2409(3) 0.62043(8) 0.0322(4) Uani 1 1 d . .
F6B F 0.43495(6) 0.9032(3) 0.64154(8) 0.0353(5) Uani 1 1 d . .
O1B O 0.43793(6) 0.6840(3) 0.51762(8) 0.0221(4) Uani 1 1 d . .
O2B O 0.39129(6) 0.9955(3) 0.49167(8) 0.0247(4) Uani 1 1 d . .
N1B N 0.38337(7) 0.6819(4) 0.53330(9) 0.0172(4) Uani 1 1 d . .
O1 O 0.41866(5) 0.4775(3) 0.61016(7) 0.0174(4) Uani 1 1 d . .
C1B C 0.34369(9) 0.7547(5) 0.52259(12) 0.0232(6) Uani 1 1 d . .
H1BA H 0.3233 0.7628 0.4852 0.028 Uiso 1 1 calc R U
H1BB H 0.3460 0.8966 0.5382 0.028 Uiso 1 1 calc R U
C2B C 0.33305(9) 0.5815(5) 0.54761(11) 0.0249(6) Uani 1 1 d . .
H2BA H 0.3035 0.5631 0.5292 0.030 Uiso 1 1 calc R U
H2BB H 0.3440 0.6161 0.5840 0.030 Uiso 1 1 calc R U
C3B C 0.35289(9) 0.3810(5) 0.54306(11) 0.0223(6) Uani 1 1 d . .
H3BA H 0.3569 0.2707 0.5683 0.027 Uiso 1 1 calc R U
H3BB H 0.3367 0.3193 0.5081 0.027 Uiso 1 1 calc R U
C4B C 0.39267(8) 0.4658(4) 0.55458(10) 0.0164(5) Uani 1 1 d . .
H4B H 0.4043 0.3744 0.5394 0.020 Uiso 1 1 calc R U
C5B C 0.45638(8) 0.5731(5) 0.62931(10) 0.0186(5) Uani 1 1 d . .
H5B H 0.4565 0.6400 0.6002 0.022 Uiso 1 1 calc R U
C6B C 0.46172(9) 0.7471(5) 0.66664(11) 0.0229(6) Uani 1 1 d . .
C7B C 0.48859(9) 0.4008(5) 0.65363(11) 0.0238(6) Uani 1 1 d . .
C8B C 0.36579(8) 0.6542(4) 0.43524(10) 0.0172(5) Uani 1 1 d . .
C9B C 0.37289(9) 0.4470(5) 0.42528(11) 0.0196(5) Uani 1 1 d . .
H9B H 0.3953 0.3674 0.4511 0.023 Uiso 1 1 calc R U
C10B C 0.34670(9) 0.3589(5) 0.37712(11) 0.0213(6) Uani 1 1 d . .
H10B H 0.3517 0.2191 0.3699 0.026 Uiso 1 1 calc R U
C11B C 0.31307(9) 0.4714(5) 0.33906(11) 0.0221(6) Uani 1 1 d . .
C12B C 0.30652(9) 0.6786(5) 0.35005(12) 0.0256(6) Uani 1 1 d . .
H12B H 0.2839 0.7580 0.3244 0.031 Uiso 1 1 calc R U
C13B C 0.33256(9) 0.7690(5) 0.39782(11) 0.0221(6) Uani 1 1 d . .
H13B H 0.3277 0.9094 0.4050 0.027 Uiso 1 1 calc R U
C14B C 0.28444(9) 0.3739(6) 0.28696(12) 0.0308(7) Uani 1 1 d . .
H14A H 0.2873 0.4469 0.2613 0.046 Uiso 1 1 calc R U
H14B H 0.2568 0.3900 0.2780 0.046 Uiso 1 1 calc R U
H14C H 0.2906 0.2214 0.2878 0.046 Uiso 1 1 calc R U
S1A S 0.64466(2) -0.01819(11) 0.73674(3) 0.01733(14) Uani 1 1 d . .
F1A F 0.69162(7) -0.1188(4) 0.88528(9) 0.0503(6) Uani 1 1 d . .
F2A F 0.71937(7) 0.1101(4) 0.94658(8) 0.0471(6) Uani 1 1 d . .
F3A F 0.75535(6) -0.0670(4) 0.92685(9) 0.0471(6) Uani 1 1 d . .
F4A F 0.75151(6) 0.4671(4) 0.93027(8) 0.0431(5) Uani 1 1 d . .
F5A F 0.78140(6) 0.2809(4) 0.90306(10) 0.0482(6) Uani 1 1 d . .
F6A F 0.73671(7) 0.5144(4) 0.85356(9) 0.0478(6) Uani 1 1 d . .
O1A O 0.64405(6) -0.2469(3) 0.74161(8) 0.0232(4) Uani 1 1 d . .
O2A O 0.68028(6) 0.0864(3) 0.74583(8) 0.0232(4) Uani 1 1 d . .
O9A O 0.67653(6) 0.3016(3) 0.85187(7) 0.0200(4) Uani 1 1 d . .
N1A N 0.63567(7) 0.0871(4) 0.77775(9) 0.0173(4) Uani 1 1 d . .
C1A C 0.59890(9) 0.0201(5) 0.77555(12) 0.0239(6) Uani 1 1 d . .
H1AA H 0.6036 -0.1139 0.7951 0.029 Uiso 1 1 calc R U
H1AB H 0.5761 -0.0015 0.7396 0.029 Uiso 1 1 calc R U
C2A C 0.59094(9) 0.2072(5) 0.80024(11) 0.0219(6) Uani 1 1 d . .
H2AA H 0.6039 0.1832 0.8375 0.026 Uiso 1 1 calc R U
H2AB H 0.5617 0.2286 0.7841 0.026 Uiso 1 1 calc R U
C3A C 0.60974(9) 0.3996(5) 0.79030(11) 0.0226(6) Uani 1 1 d . .
H3AA H 0.5914 0.4570 0.7552 0.027 Uiso 1 1 calc R U
H3AB H 0.6165 0.5153 0.8156 0.027 Uiso 1 1 calc R U
C4A C 0.64712(8) 0.3046(4) 0.79672(10) 0.0181(5) Uani 1 1 d . .
H4A H 0.6566 0.3876 0.7779 0.022 Uiso 1 1 calc R U
C6A C 0.71286(8) 0.1984(4) 0.86788(11) 0.0197(5) Uani 1 1 d . .
H6A H 0.7106 0.1262 0.8377 0.024 Uiso 1 1 calc R U
C7A C 0.74597(9) 0.3660(5) 0.88923(13) 0.0292(7) Uani 1 1 d . .
C11A C 0.71996(10) 0.0315(5) 0.90719(12) 0.0301(7) Uani 1 1 d . .
C15A C 0.60344(8) 0.0498(4) 0.67505(10) 0.0170(5) Uani 1 1 d . .
C16A C 0.60097(9) 0.2530(5) 0.65540(11) 0.0212(6) Uani 1 1 d . .
H16A H 0.6222 0.3531 0.6738 0.025 Uiso 1 1 calc R U
C17A C 0.56687(9) 0.3069(5) 0.60835(11) 0.0215(6) Uani 1 1 d . .
H17A H 0.5652 0.4449 0.5944 0.026 Uiso 1 1 calc R U
C18A C 0.53502(9) 0.1649(5) 0.58100(11) 0.0211(6) Uani 1 1 d . .
C19A C 0.53824(9) -0.0385(5) 0.60159(11) 0.0220(6) Uani 1 1 d . .
H19A H 0.5168 -0.1381 0.5834 0.026 Uiso 1 1 calc R U
C20A C 0.57233(9) -0.0969(4) 0.64839(11) 0.0202(5) Uani 1 1 d . .
H20A H 0.5744 -0.2359 0.6621 0.024 Uiso 1 1 calc R U
C21A C 0.49768(9) 0.2323(5) 0.53115(11) 0.0268(6) Uani 1 1 d . .
H21A H 0.5041 0.2537 0.5052 0.040 Uiso 1 1 calc R U
H21B H 0.4875 0.3665 0.5362 0.040 Uiso 1 1 calc R U
H21C H 0.4771 0.1206 0.5195 0.040 Uiso 1 1 calc R U

loop_
_atom_site_aniso_label
_atom_site_aniso_U_11
_atom_site_aniso_U_22
_atom_site_aniso_U_33
_atom_site_aniso_U_23
_atom_site_aniso_U_13
_atom_site_aniso_U_12
S1B 0.0195(3) 0.0132(3) 0.0158(3) 0.0016(2) 0.0077(2) -0.0005(2)
F1B 0.0346(10) 0.0362(11) 0.0230(9) -0.0092(8) 0.0178(8) -0.0089(8)
F2B 0.0270(10) 0.0306(10) 0.0291(10) -0.0055(8) 0.0095(8) -0.0121(8)
F3B 0.0318(10) 0.0344(11) 0.0238(9) 0.0135(8) 0.0139(8) 0.0121(8)
F4B 0.0197(9) 0.0466(12) 0.0422(11) 0.0059(10) 0.0174(8) 0.0035(9)
F5B 0.0391(11) 0.0259(10) 0.0355(10) 0.0005(8) 0.0229(9) 0.0090(8)
F6B 0.0350(11) 0.0214(9) 0.0366(11) -0.0047(8) 0.0115(9) 0.0063(8)
O1B 0.0190(10) 0.0252(11) 0.0196(9) 0.0031(8) 0.0089(8) -0.0001(8)
O2B 0.0321(11) 0.0136(10) 0.0239(10) 0.0019(8) 0.0124(9) -0.0014(8)
N1B 0.0192(11) 0.0122(10) 0.0171(10) 0.0009(9) 0.0080(9) 0.0015(9)
O1 0.0161(9) 0.0191(10) 0.0132(8) 0.0001(7) 0.0056(7) -0.0017(7)
C1B 0.0238(14) 0.0208(14) 0.0250(14) 0.0016(12) 0.0134(12) 0.0040(12)
C2B 0.0178(13) 0.0326(17) 0.0216(14) -0.0012(12) 0.0091(11) -0.0007(12)
C3B 0.0239(14) 0.0190(14) 0.0199(13) -0.0018(11) 0.0095(11) -0.0088(11)
C4B 0.0210(13) 0.0122(12) 0.0120(11) -0.0005(9) 0.0066(10) 0.0000(10)
C5B 0.0180(13) 0.0190(13) 0.0167(12) 0.0022(10) 0.0082(10) 0.0000(10)
C6B 0.0203(14) 0.0216(14) 0.0205(13) -0.0025(12) 0.0071(11) -0.0030(11)
C7B 0.0232(14) 0.0261(15) 0.0233(14) 0.0042(12) 0.0136(12) 0.0050(12)
C8B 0.0196(13) 0.0163(13) 0.0137(11) 0.0004(10) 0.0078(10) -0.0012(10)
C9B 0.0219(13) 0.0168(13) 0.0202(13) 0.0040(11) 0.0117(11) 0.0027(11)
C10B 0.0274(15) 0.0140(13) 0.0262(14) -0.0015(11) 0.0170(12) -0.0007(11)
C11B 0.0219(14) 0.0252(15) 0.0201(13) -0.0023(12) 0.0121(11) -0.0007(12)
C12B 0.0242(15) 0.0265(16) 0.0209(13) 0.0016(12) 0.0090(12) 0.0071(12)
C13B 0.0266(15) 0.0169(13) 0.0207(13) 0.0043(11) 0.0117(12) 0.0076(11)
C14B 0.0209(15) 0.0404(19) 0.0256(15) -0.0113(14) 0.0092(12) 0.0000(14)
S1A 0.0185(3) 0.0148(3) 0.0186(3) 0.0008(2) 0.0101(3) 0.0014(2)
F1A 0.0445(13) 0.0326(12) 0.0495(13) 0.0174(11) 0.0103(11) -0.0112(10)
F2A 0.0579(14) 0.0546(15) 0.0307(11) 0.0133(11) 0.0255(11) 0.0102(12)
F3A 0.0366(12) 0.0356(12) 0.0446(13) 0.0119(10) 0.0066(10) 0.0167(10)
F4A 0.0400(12) 0.0347(12) 0.0396(12) -0.0167(10) 0.0124(10) -0.0109(10)
F5A 0.0221(10) 0.0539(15) 0.0631(15) -0.0079(12) 0.0199(10) -0.0035(10)
F6A 0.0449(13) 0.0408(13) 0.0501(13) 0.0112(11) 0.0212(11) -0.0146(10)
O1A 0.0289(11) 0.0151(10) 0.0258(10) 0.0028(8) 0.0152(9) 0.0053(8)
O2A 0.0200(10) 0.0248(11) 0.0285(11) 0.0020(9) 0.0157(9) 0.0008(8)
O9A 0.0170(9) 0.0173(10) 0.0199(9) -0.0006(8) 0.0066(8) 0.0024(8)
N1A 0.0197(11) 0.0133(11) 0.0177(10) -0.0006(9) 0.0094(9) -0.0032(9)
C1A 0.0278(15) 0.0213(14) 0.0308(15) -0.0046(12) 0.0213(13) -0.0067(12)
C2A 0.0200(13) 0.0223(14) 0.0229(13) -0.0004(11) 0.0114(11) 0.0025(11)
C3A 0.0201(13) 0.0196(14) 0.0216(13) 0.0031(11) 0.0073(11) 0.0066(11)
C4A 0.0195(13) 0.0136(12) 0.0181(12) 0.0012(10) 0.0084(11) -0.0007(10)
C6A 0.0188(13) 0.0145(13) 0.0214(13) -0.0005(10) 0.0083(11) 0.0001(10)
C7A 0.0213(15) 0.0260(16) 0.0315(16) -0.0005(14) 0.0090(13) -0.0034(12)
C11A 0.0266(16) 0.0253(16) 0.0252(15) 0.0055(13) 0.0060(13) 0.0007(13)
C15A 0.0200(13) 0.0154(12) 0.0165(12) 0.0015(10) 0.0106(10) 0.0025(10)
C16A 0.0231(14) 0.0175(13) 0.0238(13) 0.0012(11) 0.0133(12) -0.0015(11)
C17A 0.0279(15) 0.0162(13) 0.0256(14) 0.0037(11) 0.0179(12) 0.0018(11)
C18A 0.0257(14) 0.0200(14) 0.0185(13) -0.0002(11) 0.0128(12) 0.0027(11)
C19A 0.0252(14) 0.0180(13) 0.0201(13) -0.0037(11) 0.0108(11) -0.0029(11)
C20A 0.0273(15) 0.0121(12) 0.0196(13) -0.0022(10) 0.0119(12) -0.0032(11)
C21A 0.0303(16) 0.0254(16) 0.0213(14) 0.0017(12) 0.0119(12) 0.0045(13)

loop_
_atom_type_symbol
_atom_type_description
_atom_type_scat_dispersion_real
_atom_type_scat_dispersion_imag
_atom_type_scat_source
C C 0.0033 0.0016 'International Tables Vol C Tables 4.2.6.8 and 6.1.1.4'
H H 0.0000 0.0000 'International Tables Vol C Tables 4.2.6.8 and 6.1.1.4'
N N 0.0061 0.0033 'International Tables Vol C Tables 4.2.6.8 and 6.1.1.4'
O O 0.0106 0.0060 'International Tables Vol C Tables 4.2.6.8 and 6.1.1.4'
S S 0.1246 0.1234 'International Tables Vol C Tables 4.2.6.8 and 6.1.1.4'
F F 0.0171 0.0103 'International Tables Vol C Tables 4.2.6.8 and 6.1.1.4'

loop_
_geom_angle_atom_site_label_1
_geom_angle_atom_site_label_2
_geom_angle_atom_site_label_3
_geom_angle
O2B S1B O1B 120.30(13)
O2B S1B N1B 106.14(13)
O1B S1B N1B 106.41(12)
O2B S1B C8B 107.80(13)
O1B S1B C8B 108.30(13)
N1B S1B C8B 107.23(13)
C4B N1B C1B 110.9(2)
C4B N1B S1B 121.59(18)
C1B N1B S1B 118.79(18)
C5B O1 C4B 115.0(2)
N1B C1B C2B 103.0(2)
N1B C1B H1BA 111.2
C2B C1B H1BA 111.2
N1B C1B H1BB 111.2
C2B C1B H1BB 111.2
H1BA C1B H1BB 109.1
C1B C2B C3B 103.4(2)
C1B C2B H2BA 111.1
C3B C2B H2BA 111.1
C1B C2B H2BB 111.1
C3B C2B H2BB 111.1
H2BA C2B H2BB 109.0
C4B C3B C2B 102.5(2)
C4B C3B H3BA 111.3
C2B C3B H3BA 111.3
C4B C3B H3BB 111.3
C2B C3B H3BB 111.3
H3BA C3B H3BB 109.2
O1 C4B N1B 109.4(2)
O1 C4B C3B 105.6(2)
N1B C4B C3B 104.1(2)
O1 C4B H4B 112.4
N1B C4B H4B 112.4
C3B C4B H4B 112.4
O1 C5B C7B 108.8(2)
O1 C5B C6B 107.3(2)
C7B C5B C6B 113.5(2)
O1 C5B H5B 109.0
C7B C5B H5B 109.0
C6B C5B H5B 109.0
F6B C6B F1B 107.3(2)
F6B C6B F2B 107.6(2)
F1B C6B F2B 107.5(2)
F6B C6B C5B 110.0(2)
F1B C6B C5B 113.0(2)
F2B C6B C5B 111.3(2)
F5B C7B F3B 108.0(3)
F5B C7B F4B 107.1(2)
F3B C7B F4B 107.1(2)
F5B C7B C5B 109.8(2)
F3B C7B C5B 113.6(2)
F4B C7B C5B 111.0(3)
C13B C8B C9B 120.5(3)
C13B C8B S1B 119.5(2)
C9B C8B S1B 120.0(2)
C10B C9B C8B 119.0(3)
C10B C9B H9B 120.5
C8B C9B H9B 120.5
C9B C10B C11B 121.4(3)
C9B C10B H10B 119.3
C11B C10B H10B 119.3
C10B C11B C12B 118.6(3)
C10B C11B C14B 121.1(3)
C12B C11B C14B 120.3(3)
C13B C12B C11B 120.7(3)
C13B C12B H12B 119.7
C11B C12B H12B 119.7
C12B C13B C8B 119.9(3)
C12B C13B H13B 120.1
C8B C13B H13B 120.1
C11B C14B H14A 109.5
C11B C14B H14B 109.5
H14A C14B H14B 109.5
C11B C14B H14C 109.5
H14A C14B H14C 109.5
H14B C14B H14C 109.5
O1A S1A O2A 120.08(13)
O1A S1A N1A 107.01(12)
O2A S1A N1A 106.04(12)
O1A S1A C15A 107.15(13)
O2A S1A C15A 109.38(13)
N1A S1A C15A 106.41(12)
C6A O9A C4A 115.5(2)
C4A N1A C1A 111.3(2)
C4A N1A S1A 122.55(19)
C1A N1A S1A 118.72(19)
N1A C1A C2A 103.5(2)
N1A C1A H1AA 111.1
C2A C1A H1AA 111.1
N1A C1A H1AB 111.1
C2A C1A H1AB 111.1
H1AA C1A H1AB 109.0
C1A C2A C3A 103.8(2)
C1A C2A H2AA 111.0
C3A C2A H2AA 111.0
C1A C2A H2AB 111.0
C3A C2A H2AB 111.0
H2AA C2A H2AB 109.0
C4A C3A C2A 102.7(2)
C4A C3A H3AA 111.2
C2A C3A H3AA 111.2
C4A C3A H3AB 111.2
C2A C3A H3AB 111.2
H3AA C3A H3AB 109.1
N1A C4A O9A 109.8(2)
N1A C4A C3A 104.3(2)
O9A C4A C3A 104.9(2)
N1A C4A H4A 112.4
O9A C4A H4A 112.4
C3A C4A H4A 112.4
O9A C6A C11A 107.7(2)
O9A C6A C7A 108.5(2)
C11A C6A C7A 112.8(3)
O9A C6A H6A 109.3
C11A C6A H6A 109.3
C7A C6A H6A 109.3
F4A C7A F6A 107.1(3)
F4A C7A F5A 106.8(3)
F6A C7A F5A 107.8(3)
F4A C7A C6A 113.2(3)
F6A C7A C6A 109.7(3)
F5A C7A C6A 112.0(3)
F1A C11A F2A 107.1(3)
F1A C11A F3A 107.0(3)
F2A C11A F3A 107.0(3)
F1A C11A C6A 110.0(3)
F2A C11A C6A 113.7(3)
F3A C11A C6A 111.7(3)
C16A C15A C20A 120.9(3)
C16A C15A S1A 120.0(2)
C20A C15A S1A 118.9(2)
C17A C16A C15A 118.7(3)
C17A C16A H16A 120.7
C15A C16A H16A 120.7
C16A C17A C18A 121.8(3)
C16A C17A H17A 119.1
C18A C17A H17A 119.1
C17A C18A C19A 118.4(3)
C17A C18A C21A 120.4(3)
C19A C18A C21A 121.2(3)
C20A C19A C18A 120.8(3)
C20A C19A H19A 119.6
C18A C19A H19A 119.6
C19A C20A C15A 119.4(3)
C19A C20A H20A 120.3
C15A C20A H20A 120.3
C18A C21A H21A 109.5
C18A C21A H21B 109.5
H21A C21A H21B 109.5
C18A C21A H21C 109.5
H21A C21A H21C 109.5
H21B C21A H21C 109.5

loop_
_geom_bond_atom_site_label_1
_geom_bond_atom_site_label_2
_geom_bond_distance
S1B O2B 1.435(2)
S1B O1B 1.442(2)
S1B N1B 1.640(2)
S1B C8B 1.759(3)
F1B C6B 1.336(3)
F2B C6B 1.341(3)
F3B C7B 1.334(3)
F4B C7B 1.344(4)
F5B C7B 1.333(4)
F6B C6B 1.334(4)
N1B C4B 1.458(3)
N1B C1B 1.493(4)
O1 C5B 1.407(3)
O1 C4B 1.451(3)
C1B C2B 1.522(4)
C1B H1BA 0.9900
C1B H1BB 0.9900
C2B C3B 1.527(4)
C2B H2BA 0.9900
C2B H2BB 0.9900
C3B C4B 1.513(4)
C3B H3BA 0.9900
C3B H3BB 0.9900
C4B H4B 1.0000
C5B C7B 1.518(4)
C5B C6B 1.518(4)
C5B H5B 1.0000
C8B C13B 1.389(4)
C8B C9B 1.394(4)
C9B C10B 1.386(4)
C9B H9B 0.9500
C10B C11B 1.395(4)
C10B H10B 0.9500
C11B C12B 1.398(4)
C11B C14B 1.507(4)
C12B C13B 1.383(4)
C12B H12B 0.9500
C13B H13B 0.9500
C14B H14A 0.9800
C14B H14B 0.9800
C14B H14C 0.9800
S1A O1A 1.437(2)
S1A O2A 1.440(2)
S1A N1A 1.640(2)
S1A C15A 1.761(3)
F1A C11A 1.331(4)
F2A C11A 1.333(4)
F3A C11A 1.337(4)
F4A C7A 1.330(4)
F5A C7A 1.337(4)
F6A C7A 1.333(4)
O9A C6A 1.400(3)
O9A C4A 1.453(3)
N1A C4A 1.450(4)
N1A C1A 1.485(4)
C1A C2A 1.523(4)
C1A H1AA 0.9900
C1A H1AB 0.9900
C2A C3A 1.533(4)
C2A H2AA 0.9900
C2A H2AB 0.9900
C3A C4A 1.508(4)
C3A H3AA 0.9900
C3A H3AB 0.9900
C4A H4A 1.0000
C6A C11A 1.511(4)
C6A C7A 1.519(4)
C6A H6A 1.0000
C15A C16A 1.388(4)
C15A C20A 1.389(4)
C16A C17A 1.385(4)
C16A H16A 0.9500
C17A C18A 1.390(4)
C17A H17A 0.9500
C18A C19A 1.396(4)
C18A C21A 1.504(4)
C19A C20A 1.388(4)
C19A H19A 0.9500
C20A H20A 0.9500
C21A H21A 0.9800
C21A H21B 0.9800
C21A H21C 0.9800

loop_
_geom_torsion_atom_site_label_1
_geom_torsion_atom_site_label_2
_geom_torsion_atom_site_label_3
_geom_torsion_atom_site_label_4
_geom_torsion
O2B S1B N1B C4B -168.2(2)
O1B S1B N1B C4B -38.9(2)
C8B S1B N1B C4B 76.8(2)
O2B S1B N1B C1B 47.1(2)
O1B S1B N1B C1B 176.4(2)
C8B S1B N1B C1B -67.9(2)
C4B N1B C1B C2B 9.5(3)
S1B N1B C1B C2B 157.67(19)
N1B C1B C2B C3B -30.4(3)
C1B C2B C3B C4B 40.2(3)
C5B O1 C4B N1B -62.5(3)
C5B O1 C4B C3B -174.1(2)
C1B N1B C4B O1 -96.9(2)
S1B N1B C4B O1 115.9(2)
C1B N1B C4B C3B 15.5(3)
S1B N1B C4B C3B -131.6(2)
C2B C3B C4B O1 81.2(2)
C2B C3B C4B N1B -34.0(3)
C4B O1 C5B C7B -108.8(2)
C4B O1 C5B C6B 128.0(2)
O1 C5B C6B F6B -66.2(3)
C7B C5B C6B F6B 173.6(2)
O1 C5B C6B F1B 53.7(3)
C7B C5B C6B F1B -66.6(3)
O1 C5B C6B F2B 174.7(2)
C7B C5B C6B F2B 54.5(3)
O1 C5B C7B F5B 52.7(3)
C6B C5B C7B F5B 172.0(2)
O1 C5B C7B F3B -68.4(3)
C6B C5B C7B F3B 51.0(3)
O1 C5B C7B F4B 170.9(2)
C6B C5B C7B F4B -69.7(3)
O2B S1B C8B C13B -19.0(3)
O1B S1B C8B C13B -150.6(2)
N1B S1B C8B C13B 95.0(2)
O2B S1B C8B C9B 163.3(2)
O1B S1B C8B C9B 31.7(3)
N1B S1B C8B C9B -82.7(2)
C13B C8B C9B C10B 1.2(4)
S1B C8B C9B C10B 178.9(2)
C8B C9B C10B C11B -1.5(4)
C9B C10B C11B C12B 1.2(4)
C9B C10B C11B C14B -179.3(3)
C10B C11B C12B C13B -0.7(4)
C14B C11B C12B C13B 179.8(3)
C11B C12B C13B C8B 0.5(5)
C9B C8B C13B C12B -0.8(4)
S1B C8B C13B C12B -178.5(2)
O1A S1A N1A C4A 158.3(2)
O2A S1A N1A C4A 29.0(2)
C15A S1A N1A C4A -87.4(2)
O1A S1A N1A C1A -54.4(2)
O2A S1A N1A C1A 176.3(2)
C15A S1A N1A C1A 59.9(2)
C4A N1A C1A C2A -5.8(3)
S1A N1A C1A C2A -156.5(2)
N1A C1A C2A C3A 26.8(3)
C1A C2A C3A C4A -37.7(3)
C1A N1A C4A O9A 94.0(3)
S1A N1A C4A O9A -116.6(2)
C1A N1A C4A C3A -17.9(3)
S1A N1A C4A C3A 131.5(2)
C6A O9A C4A N1A 62.0(3)
C6A O9A C4A C3A 173.6(2)
C2A C3A C4A N1A 33.9(3)
C2A C3A C4A O9A -81.5(3)
C4A O9A C6A C11A -126.1(2)
C4A O9A C6A C7A 111.5(3)
O9A C6A C7A F4A 62.3(3)
C11A C6A C7A F4A -56.9(4)
O9A C6A C7A F6A -57.3(3)
C11A C6A C7A F6A -176.5(3)
O9A C6A C7A F5A -176.9(3)
C11A C6A C7A F5A 63.9(4)
O9A C6A C11A F1A 64.9(3)
C7A C6A C11A F1A -175.5(3)
O9A C6A C11A F2A -55.1(3)
C7A C6A C11A F2A 64.5(4)
O9A C6A C11A F3A -176.4(2)
C7A C6A C11A F3A -56.8(4)
O1A S1A C15A C16A -166.7(2)
O2A S1A C15A C16A -35.0(3)
N1A S1A C15A C16A 79.1(2)
O1A S1A C15A C20A 18.1(3)
O2A S1A C15A C20A 149.7(2)
N1A S1A C15A C20A -96.1(2)
C20A C15A C16A C17A -0.4(4)
S1A C15A C16A C17A -175.5(2)
C15A C16A C17A C18A 1.1(4)
C16A C17A C18A C19A -1.1(4)
C16A C17A C18A C21A 177.3(3)
C17A C18A C19A C20A 0.4(4)
C21A C18A C19A C20A -178.0(3)
C18A C19A C20A C15A 0.4(4)
C16A C15A C20A C19A -0.4(4)
S1A C15A C20A C19A 174.8(2)
